data_7026612
loop_
_publ_author_name
'Kou, Hui-Zhong'
'An, Guang-Yu'
'Ji, Cong-Min'
'Wang, Bing-Wu'
'Cui, Ai-Li'

_publ_section_title
;
 Ferromagnetic coupling in oximato-bridged multi-decker Ni(II) clusters.
;
_journal_issue 40
_journal_name_full 'Dalton transactions (Cambridge, England : 2003)'
_journal_page_first 9604
_journal_page_last 9610
_journal_paper_doi 10.1039/c0dt00528b
_journal_volume 39
_journal_year 2010
_chemical_formula_sum 'C62 H76 N34 Ni8 O20'
_chemical_formula_weight 2087.25
_chemical_name_systematic
;
?
;
_space_group_IT_number 14
_symmetry_cell_setting monoclinic
_symmetry_space_group_name_Hall '-P 2ybc'
_symmetry_space_group_name_H-M 'P 1 21/c 1'
_atom_sites_solution_hydrogens geom
_atom_sites_solution_primary direct
_atom_sites_solution_secondary difmap
_audit_creation_method SHELXL-97
_cell_angle_alpha 90.00
_cell_angle_beta 112.94(1)
_cell_angle_gamma 90.00
_cell_formula_units_Z 2
_cell_length_a 12.939(1)
_cell_length_b 18.097(2)
_cell_length_c 20.456(2)
_cell_measurement_reflns_used 2573
_cell_measurement_temperature 293(2)
_cell_measurement_theta_max 25.00
_cell_measurement_theta_min 3.13
_cell_volume 4411.1(8)
_computing_cell_refinement 'crystalstructure 3.6.0 (Rigaku, 2004)'
_computing_data_collection 'crystalstructure 3.6.0 (Rigaku, 2004)'
_computing_data_reduction 'SHELXL-97 (Sheldrick, 1997)'
_computing_molecular_graphics 'XP (Sheldrick, 1998)'
_computing_publication_material 'XP (Sheldrick, 1998)'
_computing_structure_refinement 'SHELXL-97 (Sheldrick, 1997)'
_computing_structure_solution 'SHELXS-97 (Sheldrick, 1990)'
_diffrn_ambient_temperature 293(2)
_diffrn_detector_area_resol_mean 0.77
_diffrn_measured_fraction_theta_full 0.995
_diffrn_measured_fraction_theta_max 0.995
_diffrn_measurement_device_type 'Rigaku R-AXIS RAPID IP'
_diffrn_measurement_method '\w scans'
_diffrn_radiation_monochromator graphite
_diffrn_radiation_source 'fine-focus sealed tube'
_diffrn_radiation_type MoK\a
_diffrn_radiation_wavelength 0.71073
_diffrn_reflns_av_R_equivalents 0.2327
_diffrn_reflns_av_sigmaI/netI 0.1968
_diffrn_reflns_limit_h_max 15
_diffrn_reflns_limit_h_min -15
_diffrn_reflns_limit_k_max 21
_diffrn_reflns_limit_k_min -21
_diffrn_reflns_limit_l_max 24
_diffrn_reflns_limit_l_min -24
_diffrn_reflns_number 33670
_diffrn_reflns_theta_full 25.00
_diffrn_reflns_theta_max 25.00
_diffrn_reflns_theta_min 3.13
_diffrn_standards_decay_% 0
_exptl_absorpt_coefficient_mu 1.752
_exptl_absorpt_correction_T_max 0.8278
_exptl_absorpt_correction_T_min 0.7252
_exptl_absorpt_correction_type empirical
_exptl_absorpt_process_details 'ABSCOR; Higashi, 1995'
_exptl_crystal_colour 'red brown'
_exptl_crystal_density_diffrn 1.571
_exptl_crystal_density_method 'not measured'
_exptl_crystal_description platelet
_exptl_crystal_F_000 2140
_exptl_crystal_size_max 0.19
_exptl_crystal_size_mid 0.16
_exptl_crystal_size_min 0.11
_refine_diff_density_max 1.013
_refine_diff_density_min -0.581
_refine_diff_density_rms 0.118
_refine_ls_extinction_method none
_refine_ls_goodness_of_fit_ref 0.992
_refine_ls_hydrogen_treatment constr
_refine_ls_matrix_type full
_refine_ls_number_parameters 559
_refine_ls_number_reflns 7737
_refine_ls_number_restraints 0
_refine_ls_restrained_S_all 0.992
_refine_ls_R_factor_all 0.2540
_refine_ls_R_factor_gt 0.0972
_refine_ls_shift/su_max 0.002
_refine_ls_shift/su_mean 0.000
_refine_ls_structure_factor_coef Fsqd
_refine_ls_weighting_details 'calc w=1/[\s^2^(Fo^2^)+(0.0916P)^2^+0.0000P] where P=(Fo^2^+2Fc^2^)/3'
_refine_ls_weighting_scheme calc
_refine_ls_wR_factor_gt 0.1996
_refine_ls_wR_factor_ref 0.2455
_reflns_number_gt 2570
_reflns_number_total 7737
_reflns_threshold_expression >2sigma(I)
_cod_data_source_file c0dt00528b.txt
_cod_data_source_block 6
_cod_depositor_comments
;
The following automatic conversions were performed:

'_symmetry_cell_setting' value 'Monoclinic' changed to 'monoclinic'
according to /home/saulius/struct/CIF-dictionaries/cif_core.dic
dictionary named 'cif_core.dic' version 2.4.2 from
2011-04-26.

'_exptl_absorpt_correction_type' value 'Empirical'
changed to 'empirical' according to
/home/saulius/struct/CIF-dictionaries/cif_core.dic dictionary named
'cif_core.dic' version 2.4.2 from 2011-04-26.

Automatic conversion script
Id: cif_fix_values 1891 2012-01-12 08:04:46Z andrius 
;
_cod_original_cell_volume 4411.3(8)
_cod_original_sg_symbol_H-M P2(1)/c
_cod_database_code 7026612

loop_
_symmetry_equiv_pos_as_xyz
'x, y, z'
'-x, y+1/2, -z+1/2'
'-x, -y, -z'
'x, -y-1/2, z-1/2'

loop_
_atom_site_label
_atom_site_type_symbol
_atom_site_fract_x
_atom_site_fract_y
_atom_site_fract_z
_atom_site_U_iso_or_equiv
_atom_site_adp_type
_atom_site_occupancy
_atom_site_symmetry_multiplicity
_atom_site_calc_flag
_atom_site_refinement_flags
Ni1 Ni 0.54000(12) 0.42610(9) 0.43566(9) 0.0650(5) Uani 1 1 d .
Ni2 Ni 0.39897(12) 0.35833(8) 0.52919(9) 0.0632(5) Uani 1 1 d .
Ni3 Ni 0.13692(12) 0.42436(10) 0.45590(9) 0.0689(5) Uani 1 1 d .
Ni4 Ni 0.28436(12) 0.48905(9) 0.35997(9) 0.0661(5) Uani 1 1 d .
N1 N 0.5138(8) 0.2734(5) 0.5570(5) 0.067(3) Uani 1 1 d .
N2 N 0.5475(7) 0.4137(5) 0.5615(5) 0.061(3) Uani 1 1 d .
N3 N 0.7309(8) 0.4091(5) 0.6457(5) 0.067(3) Uani 1 1 d .
H3A H 0.7900 0.3858 0.6729 0.080 Uiso 1 1 calc R
N4 N 0.6555(9) 0.3420(6) 0.4562(6) 0.072(3) Uani 1 1 d .
N5 N 0.6871(7) 0.4820(5) 0.4743(5) 0.059(3) Uani 1 1 d .
N6 N 0.8803(8) 0.4744(5) 0.5363(5) 0.071(3) Uani 1 1 d .
H6A H 0.9437 0.4517 0.5535 0.085 Uiso 1 1 calc R
N7 N -0.0135(9) 0.3967(8) 0.3974(6) 0.090(4) Uani 1 1 d .
N8 N 0.1652(9) 0.3246(6) 0.4563(6) 0.069(3) Uani 1 1 d .
N9 N 0.0869(9) 0.2061(8) 0.4109(7) 0.115(5) Uani 1 1 d .
H9A H 0.1512 0.1854 0.4322 0.138 Uiso 1 1 calc R
H9B H 0.0297 0.1799 0.3858 0.138 Uiso 1 1 calc R
N10 N 0.1490(8) 0.4553(7) 0.2912(6) 0.078(3) Uani 1 1 d .
N11 N 0.3107(8) 0.3875(5) 0.3716(5) 0.056(2) Uani 1 1 d .
N12 N 0.2537(9) 0.2696(6) 0.3312(5) 0.088(4) Uani 1 1 d .
H12A H 0.3156 0.2520 0.3615 0.106 Uiso 1 1 calc R
H12B H 0.2040 0.2404 0.3028 0.106 Uiso 1 1 calc R
N13 N 0.3960(10) 0.3503(6) 0.6296(6) 0.076(3) Uani 1 1 d .
N14 N 0.3323(13) 0.3621(8) 0.7131(9) 0.113(4) Uani 1 1 d .
H14 H 0.2874 0.3717 0.7338 0.136 Uiso 1 1 calc R
N15 N 0.5065(8) 0.4229(7) 0.3295(6) 0.072(3) Uani 1 1 d .
N16 N 0.4639(13) 0.4549(11) 0.2179(9) 0.126(5) Uani 1 1 d .
H16 H 0.4562 0.4815 0.1815 0.152 Uiso 1 1 calc R
N17 N 0.0421(18) 0.3507(10) 0.6905(11) 0.133(6) Uani 1 1 d .
O1 O 0.5724(5) 0.4914(4) 0.5770(4) 0.063(2) Uani 1 1 d .
O2 O 0.7138(6) 0.5576(4) 0.4933(4) 0.066(2) Uani 1 1 d .
O3 O 0.2659(7) 0.2902(4) 0.4897(5) 0.074(2) Uani 1 1 d .
O4 O 0.4076(6) 0.3592(4) 0.4243(4) 0.065(2) Uani 1 1 d .
O5 O 0.1245(11) 0.3627(8) 0.7484(8) 0.151(5) Uani 1 1 d .
O6 O -0.0434(11) 0.3249(8) 0.6884(11) 0.214(10) Uani 1 1 d .
O7 O 0.0637(10) 0.3774(9) 0.6404(9) 0.178(6) Uani 1 1 d .
O8 O 0.3749(18) 0.1040(18) 0.3947(8) 0.38(2) Uani 1 1 d .
O9 O 0.2418(19) 0.1871(11) 0.5878(10) 0.324(12) Uani 1 1 d .
O10 O 0.5895(17) 0.0466(12) 0.4037(11) 0.293(10) Uani 1 1 d .
C1 C 0.4919(11) 0.2007(8) 0.5476(7) 0.080(4) Uani 1 1 d .
H1A H 0.4187 0.1851 0.5216 0.096 Uiso 1 1 calc R
C2 C 0.5751(15) 0.1490(8) 0.5755(9) 0.102(5) Uani 1 1 d .
H2A H 0.5581 0.0990 0.5675 0.123 Uiso 1 1 calc R
C3 C 0.6829(12) 0.1702(8) 0.6149(8) 0.084(4) Uani 1 1 d .
H3B H 0.7385 0.1352 0.6363 0.101 Uiso 1 1 calc R
C4 C 0.7073(11) 0.2441(9) 0.6223(7) 0.086(4) Uani 1 1 d .
H4A H 0.7815 0.2590 0.6454 0.103 Uiso 1 1 calc R
C5 C 0.6223(10) 0.2984(8) 0.5956(7) 0.070(4) Uani 1 1 d .
C6 C 0.6375(11) 0.3775(7) 0.6018(7) 0.063(3) Uani 1 1 d .
C7 C 0.6351(12) 0.2698(8) 0.4425(7) 0.085(4) Uani 1 1 d .
H7A H 0.5609 0.2538 0.4236 0.101 Uiso 1 1 calc R
C8 C 0.7206(13) 0.2172(8) 0.4553(8) 0.095(5) Uani 1 1 d .
H8A H 0.7025 0.1685 0.4411 0.114 Uiso 1 1 calc R
C9 C 0.8269(13) 0.2371(8) 0.4877(8) 0.087(5) Uani 1 1 d .
H9C H 0.8837 0.2019 0.4995 0.105 Uiso 1 1 calc R
C10 C 0.8525(11) 0.3113(8) 0.5039(8) 0.085(4) Uani 1 1 d .
H10A H 0.9265 0.3269 0.5263 0.103 Uiso 1 1 calc R
C11 C 0.7641(11) 0.3615(7) 0.4855(7) 0.067(4) Uani 1 1 d .
C12 C 0.7784(11) 0.4398(8) 0.4994(7) 0.070(4) Uani 1 1 d .
C13 C -0.1027(11) 0.4450(10) 0.3696(8) 0.101(5) Uani 1 1 d .
H13 H -0.0971 0.4955 0.3790 0.121 Uiso 1 1 calc R
C14 C -0.2058(12) 0.4092(15) 0.3242(10) 0.140(8) Uani 1 1 d .
H14B H -0.2688 0.4391 0.3041 0.169 Uiso 1 1 calc R
C15 C -0.2191(14) 0.3365(12) 0.3084(9) 0.101(6) Uani 1 1 d .
H15A H -0.2876 0.3173 0.2778 0.121 Uiso 1 1 calc R
C16 C -0.1312(13) 0.2945(10) 0.3381(8) 0.105(6) Uani 1 1 d .
H16B H -0.1375 0.2438 0.3299 0.126 Uiso 1 1 calc R
C17 C -0.0303(13) 0.3237(9) 0.3810(8) 0.078(4) Uani 1 1 d .
C18 C 0.0752(14) 0.2843(10) 0.4170(8) 0.093(5) Uani 1 1 d .
C19 C 0.0586(12) 0.4955(9) 0.2509(9) 0.105(5) Uani 1 1 d .
H19 H 0.0590 0.5465 0.2566 0.126 Uiso 1 1 calc R
C20 C -0.0379(13) 0.4600(16) 0.1995(10) 0.162(10) Uani 1 1 d .
H20A H -0.0986 0.4884 0.1710 0.194 Uiso 1 1 calc R
C21 C -0.0417(18) 0.3852(12) 0.1919(11) 0.152(9) Uani 1 1 d .
H21A H -0.1035 0.3617 0.1583 0.183 Uiso 1 1 calc R
C22 C 0.0462(12) 0.3476(10) 0.2342(9) 0.113(6) Uani 1 1 d .
H22A H 0.0436 0.2963 0.2315 0.135 Uiso 1 1 calc R
C23 C 0.1373(11) 0.3789(8) 0.2801(8) 0.082(4) Uani 1 1 d .
C24 C 0.2342(12) 0.3451(9) 0.3281(7) 0.077(4) Uani 1 1 d .
C25 C 0.4697(15) 0.3659(10) 0.2817(11) 0.107(5) Uani 1 1 d .
H25A H 0.4667 0.3177 0.2967 0.129 Uiso 1 1 calc R
C26 C 0.5023(13) 0.4798(10) 0.2866(11) 0.106(5) Uani 1 1 d .
H26A H 0.5221 0.5283 0.3011 0.128 Uiso 1 1 calc R
C27 C 0.4399(15) 0.3812(12) 0.2164(11) 0.110(6) Uani 1 1 d .
H27 H 0.4094 0.3501 0.1773 0.132 Uiso 1 1 calc R
C28 C 0.4753(13) 0.3308(9) 0.6942(10) 0.101(6) Uani 1 1 d .
H28A H 0.5469 0.3150 0.7006 0.121 Uiso 1 1 calc R
C29 C 0.3077(13) 0.3695(9) 0.6425(9) 0.100(5) Uani 1 1 d .
H29A H 0.2395 0.3856 0.6088 0.120 Uiso 1 1 calc R
C30 C 0.4410(15) 0.3366(9) 0.7461(11) 0.112(6) Uani 1 1 d .
H30 H 0.4803 0.3261 0.7940 0.134 Uiso 1 1 calc R
C31 C 0.279(2) 0.0978(11) 0.4232(13) 0.204(12) Uani 1 1 d .

loop_
_atom_site_aniso_label
_atom_site_aniso_U_11
_atom_site_aniso_U_22
_atom_site_aniso_U_33
_atom_site_aniso_U_23
_atom_site_aniso_U_13
_atom_site_aniso_U_12
Ni1 0.0569(9) 0.0479(10) 0.0854(13) -0.0069(9) 0.0225(9) -0.0010(8)
Ni2 0.0547(9) 0.0482(10) 0.0808(12) 0.0018(9) 0.0198(9) 0.0002(8)
Ni3 0.0497(9) 0.0671(12) 0.0848(13) -0.0005(10) 0.0206(9) -0.0045(9)
Ni4 0.0519(9) 0.0587(12) 0.0785(12) -0.0024(9) 0.0155(9) -0.0052(8)
N1 0.067(7) 0.033(6) 0.097(8) 0.007(6) 0.028(6) 0.003(5)
N2 0.054(6) 0.040(7) 0.082(7) -0.011(6) 0.020(6) -0.007(5)
N3 0.059(6) 0.036(6) 0.094(8) 0.011(6) 0.017(6) 0.007(5)
N4 0.080(8) 0.033(7) 0.111(9) 0.010(6) 0.045(7) 0.021(6)
N5 0.048(6) 0.050(7) 0.077(7) 0.011(6) 0.020(5) 0.003(5)
N6 0.057(6) 0.052(7) 0.102(8) 0.006(6) 0.029(6) 0.012(5)
N7 0.057(7) 0.103(11) 0.103(10) -0.005(8) 0.024(7) -0.011(8)
N8 0.066(7) 0.055(7) 0.086(8) -0.015(6) 0.030(6) -0.007(6)
N9 0.079(8) 0.111(12) 0.154(12) -0.044(10) 0.044(8) -0.045(8)
N10 0.048(6) 0.086(9) 0.079(8) 0.016(7) 0.002(6) -0.001(6)
N11 0.053(6) 0.047(6) 0.055(7) 0.011(5) 0.007(5) 0.004(5)
N12 0.091(8) 0.074(9) 0.088(9) -0.032(7) 0.022(7) -0.036(7)
N13 0.061(7) 0.065(8) 0.092(9) 0.016(7) 0.019(7) 0.005(6)
N14 0.140(13) 0.107(12) 0.118(12) 0.008(10) 0.078(11) -0.011(10)
N15 0.064(6) 0.071(8) 0.093(9) -0.010(8) 0.042(6) 0.007(6)
N16 0.128(12) 0.162(18) 0.080(12) 0.019(11) 0.031(9) 0.027(12)
N17 0.130(17) 0.113(14) 0.146(19) 0.056(13) 0.045(15) 0.022(13)
O1 0.043(4) 0.052(6) 0.084(6) -0.008(5) 0.014(4) 0.000(4)
O2 0.046(4) 0.054(6) 0.092(6) -0.010(5) 0.018(4) -0.003(4)
O3 0.062(5) 0.045(5) 0.109(7) 0.000(5) 0.028(5) -0.002(4)
O4 0.063(5) 0.044(5) 0.078(6) -0.011(4) 0.018(5) -0.008(4)
O5 0.110(10) 0.197(15) 0.132(11) 0.042(11) 0.030(9) 0.021(10)
O6 0.104(10) 0.131(13) 0.43(3) 0.076(14) 0.132(15) 0.020(9)
O7 0.088(9) 0.198(17) 0.196(16) 0.056(13) -0.004(10) 0.006(9)
O8 0.27(2) 0.76(5) 0.074(10) -0.063(18) 0.027(12) 0.25(3)
O9 0.37(3) 0.22(2) 0.220(18) 0.104(16) -0.057(18) -0.064(19)
O10 0.32(2) 0.30(2) 0.28(2) -0.100(19) 0.14(2) -0.13(2)
C1 0.071(9) 0.058(10) 0.096(11) 0.015(8) 0.016(8) -0.005(8)
C2 0.112(13) 0.053(10) 0.144(15) 0.012(10) 0.054(12) 0.000(10)
C3 0.074(10) 0.049(10) 0.124(13) 0.027(9) 0.032(10) 0.023(8)
C4 0.072(9) 0.094(13) 0.076(10) 0.013(9) 0.012(8) -0.003(10)
C5 0.055(8) 0.072(11) 0.080(10) 0.017(8) 0.023(8) 0.014(8)
C6 0.056(8) 0.053(10) 0.072(10) 0.017(7) 0.017(7) 0.011(7)
C7 0.097(10) 0.060(10) 0.101(11) 0.013(9) 0.043(9) 0.029(9)
C8 0.100(12) 0.059(11) 0.136(14) 0.027(10) 0.058(12) 0.027(10)
C9 0.094(11) 0.043(10) 0.129(13) 0.031(9) 0.048(11) 0.049(9)
C10 0.079(9) 0.065(11) 0.116(12) 0.026(9) 0.042(9) 0.016(8)
C11 0.067(9) 0.051(9) 0.094(11) 0.010(8) 0.042(8) 0.016(8)
C12 0.056(8) 0.071(11) 0.082(10) 0.019(8) 0.027(8) 0.014(8)
C13 0.049(8) 0.136(15) 0.112(12) 0.030(11) 0.024(8) -0.001(10)
C14 0.033(8) 0.24(3) 0.128(16) -0.005(18) 0.011(9) -0.019(14)
C15 0.047(9) 0.145(18) 0.096(13) -0.024(13) 0.011(9) -0.034(12)
C16 0.057(9) 0.124(15) 0.117(13) -0.037(11) 0.016(9) -0.056(11)
C17 0.084(11) 0.071(11) 0.095(11) 0.000(9) 0.050(10) 0.001(10)
C18 0.094(12) 0.076(12) 0.106(13) -0.023(10) 0.036(10) -0.010(11)
C19 0.082(11) 0.092(12) 0.137(15) -0.006(11) 0.039(11) -0.004(10)
C20 0.050(10) 0.27(3) 0.113(15) -0.036(19) -0.023(9) -0.036(16)
C21 0.117(17) 0.118(18) 0.148(19) -0.023(15) -0.029(14) -0.069(15)
C22 0.053(9) 0.109(14) 0.129(14) -0.011(12) -0.016(9) -0.007(10)
C23 0.055(9) 0.061(11) 0.103(12) -0.001(9) 0.001(8) -0.012(8)
C24 0.081(10) 0.061(11) 0.081(11) -0.037(9) 0.023(9) -0.025(9)
C25 0.149(15) 0.086(14) 0.094(14) -0.026(13) 0.056(13) -0.002(12)
C26 0.132(14) 0.093(14) 0.098(15) 0.022(13) 0.049(12) 0.003(11)
C27 0.133(15) 0.107(17) 0.082(15) -0.021(13) 0.032(12) -0.031(13)
C28 0.090(12) 0.125(15) 0.102(14) 0.019(12) 0.055(12) 0.029(10)
C29 0.092(11) 0.119(15) 0.099(14) 0.037(11) 0.046(11) -0.008(10)
C30 0.096(13) 0.084(13) 0.137(18) 0.031(12) 0.024(13) 0.015(10)
C31 0.22(2) 0.089(15) 0.19(2) -0.063(15) -0.051(19) 0.008(16)

loop_
_atom_type_symbol
_atom_type_description
_atom_type_scat_dispersion_real
_atom_type_scat_dispersion_imag
_atom_type_scat_source
C C 0.0033 0.0016 'International Tables Vol C Tables 4.2.6.8 and 6.1.1.4'
H H 0.0000 0.0000 'International Tables Vol C Tables 4.2.6.8 and 6.1.1.4'
N N 0.0061 0.0033 'International Tables Vol C Tables 4.2.6.8 and 6.1.1.4'
O O 0.0106 0.0060 'International Tables Vol C Tables 4.2.6.8 and 6.1.1.4'
Ni Ni 0.3393 1.1124 'International Tables Vol C Tables 4.2.6.8 and 6.1.1.4'

loop_
_geom_angle_atom_site_label_1
_geom_angle_atom_site_label_2
_geom_angle_atom_site_label_3
_geom_angle
_geom_angle_site_symmetry_1
_geom_angle_site_symmetry_3
N5 Ni1 O1 101.5(4) . 3_666
N5 Ni1 O4 164.4(3) . .
O1 Ni1 O4 83.9(3) 3_666 .
N5 Ni1 N15 102.0(4) . .
O1 Ni1 N15 92.3(4) 3_666 .
O4 Ni1 N15 92.3(4) . .
N5 Ni1 N4 78.0(4) . .
O1 Ni1 N4 175.8(4) 3_666 .
O4 Ni1 N4 95.5(4) . .
N15 Ni1 N4 91.9(4) . .
O3 Ni2 O2 86.6(3) . 3_666
O3 Ni2 N2 169.5(4) . .
O2 Ni2 N2 102.1(4) 3_666 .
O3 Ni2 N1 93.8(4) . .
O2 Ni2 N1 177.2(4) 3_666 .
N2 Ni2 N1 77.8(4) . .
O3 Ni2 N13 90.7(4) . .
O2 Ni2 N13 89.3(4) 3_666 .
N2 Ni2 N13 95.3(4) . .
N1 Ni2 N13 87.9(4) . .
O3 Ni2 O4 88.5(3) . .
O2 Ni2 O4 94.5(3) 3_666 .
N2 Ni2 O4 85.0(3) . .
N1 Ni2 O4 88.2(3) . .
N13 Ni2 O4 176.0(4) . .
O2 Ni3 N8 90.5(4) 3_666 .
O2 Ni3 N6 84.9(4) 3_666 3_666
N8 Ni3 N6 174.6(5) . 3_666
O2 Ni3 N7 173.4(5) 3_666 .
N8 Ni3 N7 84.2(6) . .
N6 Ni3 N7 100.7(5) 3_666 .
O1 Ni4 N3 84.6(4) 3_666 3_666
O1 Ni4 N11 90.9(4) 3_666 .
N3 Ni4 N11 175.5(5) 3_666 .
O1 Ni4 N10 170.3(5) 3_666 .
N3 Ni4 N10 103.4(5) 3_666 .
N11 Ni4 N10 81.1(5) . .
C1 N1 C5 120.7(11) . .
C1 N1 Ni2 127.0(9) . .
C5 N1 Ni2 111.9(8) . .
C6 N2 O1 106.3(9) . .
C6 N2 Ni2 117.0(8) . .
O1 N2 Ni2 130.5(6) . .
Ni1 N2 Ni2 93.2(4) . .
C6 N3 Ni4 109.9(8) . 3_666
C7 N4 C11 115.9(11) . .
C7 N4 Ni1 127.6(10) . .
C11 N4 Ni1 116.6(9) . .
C12 N5 O2 111.1(10) . .
C12 N5 Ni1 115.0(9) . .
O2 N5 Ni1 132.5(6) . .
C12 N6 Ni3 111.7(8) . 3_666
C17 N7 C13 119.1(13) . .
C17 N7 Ni3 115.7(11) . .
C13 N7 Ni3 125.1(11) . .
C18 N8 O3 119.2(11) . .
C18 N8 Ni3 113.9(10) . .
O3 N8 Ni3 126.9(8) . .
C19 N10 C23 114.8(12) . .
C19 N10 Ni4 128.1(11) . .
C23 N10 Ni4 117.1(9) . .
C24 N11 O4 122.1(11) . .
C24 N11 Ni4 116.3(10) . .
O4 N11 Ni4 121.6(7) . .
C29 N13 C28 104.9(13) . .
C29 N13 Ni2 122.2(11) . .
C28 N13 Ni2 132.8(11) . .
C29 N14 C30 109.0(14) . .
C26 N15 C25 101.4(14) . .
C26 N15 Ni1 127.7(13) . .
C25 N15 Ni1 130.5(13) . .
C27 N16 C26 109.4(16) . .
O6 N17 O7 128(2) . .
O6 N17 O5 122(2) . .
O7 N17 O5 109(2) . .
N2 O1 Ni4 114.7(6) . 3_666
N2 O1 Ni1 126.8(6) . 3_666
Ni4 O1 Ni1 115.2(4) 3_666 3_666
N5 O2 Ni3 114.5(6) . 3_666
N5 O2 Ni2 125.4(6) . 3_666
Ni3 O2 Ni2 120.0(4) 3_666 3_666
N8 O3 Ni2 114.9(7) . .
N11 O4 Ni1 109.5(6) . .
N11 O4 Ni2 112.7(5) . .
Ni1 O4 Ni2 104.7(3) . .
N1 C1 C2 121.3(13) . .
C3 C2 C1 120.6(14) . .
C2 C3 C4 118.6(13) . .
C3 C4 C5 121.7(13) . .
N1 C5 C4 116.9(13) . .
N1 C5 C6 116.5(11) . .
C4 C5 C6 126.6(13) . .
N2 C6 N3 124.4(12) . .
N2 C6 C5 112.5(12) . .
N3 C6 C5 123.0(11) . .
N4 C7 C8 123.0(14) . .
C9 C8 C7 120.0(15) . .
C8 C9 C10 119.1(13) . .
C9 C10 C11 118.1(13) . .
N4 C11 C10 123.8(13) . .
N4 C11 C12 112.2(11) . .
C10 C11 C12 124.0(13) . .
N5 C12 N6 117.7(12) . .
N5 C12 C11 117.4(12) . .
N6 C12 C11 124.9(11) . .
N7 C13 C14 113.1(16) . .
C15 C14 C13 126.1(19) . .
C16 C15 C14 116.8(17) . .
C15 C16 C17 121.0(17) . .
N7 C17 C16 123.8(15) . .
N7 C17 C18 108.8(14) . .
C16 C17 C18 127.4(16) . .
N8 C18 N9 119.4(14) . .
N8 C18 C17 117.3(15) . .
N9 C18 C17 123.3(15) . .
N10 C19 C20 120.4(17) . .
C21 C20 C19 121(2) . .
C22 C21 C20 117.0(19) . .
C23 C22 C21 123.4(18) . .
C22 C23 C24 128.5(15) . .
C22 C23 N10 123.5(15) . .
C24 C23 N10 107.9(12) . .
N11 C24 N12 118.4(14) . .
N11 C24 C23 117.4(14) . .
N12 C24 C23 124.1(12) . .
C27 C25 N15 117.6(18) . .
N15 C26 N16 108.9(16) . .
C25 C27 N16 102.5(17) . .
C30 C28 N13 113.7(14) . .
N13 C29 N14 109.0(15) . .
C28 C30 N14 103.4(16) . .

loop_
_geom_bond_atom_site_label_1
_geom_bond_atom_site_label_2
_geom_bond_distance
_geom_bond_site_symmetry_2
Ni1 N5 2.024(9) .
Ni1 O1 2.028(7) 3_666
Ni1 O4 2.036(7) .
Ni1 N15 2.043(11) .
Ni1 N4 2.059(9) .
Ni1 N2 2.548(10) .
Ni2 O3 2.014(8) .
Ni2 O2 2.032(7) 3_666
Ni2 N2 2.036(9) .
Ni2 N1 2.058(9) .
Ni2 N13 2.074(12) .
Ni2 O4 2.192(8) .
Ni3 O2 1.832(7) 3_666
Ni3 N8 1.841(10) .
Ni3 N6 1.861(9) 3_666
Ni3 N7 1.912(11) .
Ni4 O1 1.834(7) 3_666
Ni4 N3 1.853(9) 3_666
Ni4 N11 1.868(9) .
Ni4 N10 1.871(10) .
N1 C1 1.345(15) .
N1 C5 1.392(14) .
N2 C6 1.310(13) .
N2 O1 1.451(11) .
N3 C6 1.322(14) .
N3 Ni4 1.853(9) 3_666
N4 C7 1.341(15) .
N4 C11 1.342(15) .
N5 C12 1.330(13) .
N5 O2 1.428(11) .
N6 C12 1.386(14) .
N6 Ni3 1.861(9) 3_666
N7 C17 1.359(16) .
N7 C13 1.382(16) .
N8 C18 1.344(16) .
N8 O3 1.363(11) .
N9 C18 1.433(17) .
N10 C19 1.351(16) .
N10 C23 1.400(16) .
N11 C24 1.293(14) .
N11 O4 1.393(10) .
N12 C24 1.387(15) .
N13 C29 1.316(16) .
N13 C28 1.365(17) .
N14 C29 1.359(16) .
N14 C30 1.380(17) .
N15 C26 1.340(16) .
N15 C25 1.372(17) .
N16 C27 1.367(19) .
N16 C26 1.371(18) .
N17 O6 1.186(19) .
N17 O7 1.258(18) .
N17 O5 1.27(2) .
O1 Ni4 1.834(7) 3_666
O1 Ni1 2.028(7) 3_666
O2 Ni3 1.832(7) 3_666
O2 Ni2 2.032(7) 3_666
O8 C31 1.56(3) .
C1 C2 1.372(17) .
C2 C3 1.366(18) .
C3 C4 1.369(17) .
C4 C5 1.417(17) .
C5 C6 1.443(17) .
C7 C8 1.404(16) .
C8 C9 1.323(17) .
C9 C10 1.391(18) .
C10 C11 1.393(16) .
C11 C12 1.444(17) .
C13 C14 1.45(2) .
C14 C15 1.35(2) .
C15 C16 1.31(2) .
C16 C17 1.365(18) .
C17 C18 1.459(19) .
C19 C20 1.43(2) .
C20 C21 1.36(3) .
C21 C22 1.32(2) .
C22 C23 1.314(18) .
C23 C24 1.397(18) .
C25 C27 1.269(19) .
C28 C30 1.306(18) .
